data_1514878
loop_
_publ_author_name
'Farr\'an, Angeles'
'Mohanraj, John'
'Clarkson, Guy J.'
'Claramunt, Rosa M.'
'Herranz, Fernando'
'Accorsi, Gianluca'

_publ_section_title
;
 Tuning photoinduced processes of covalently bound isoalloxazine and
 anthraquinone bichromophores.
;
_journal_issue 5
_journal_name_full
'Photochemical &amp; photobiological sciences : Official journal of the European Photochemistry Association and the European Society for Photobiology'
_journal_page_first 813
_journal_page_last 822
_journal_paper_doi 10.1039/c3pp25321j
_journal_volume 12
_journal_year 2013
_chemical_formula_moiety 'C38 H38 N4 O7'
_chemical_formula_sum 'C38 H38 N4 O7'
_chemical_formula_weight 662.72
_chemical_name_systematic
;
?
;
_space_group_IT_number 2
_symmetry_cell_setting triclinic
_symmetry_space_group_name_Hall '-P 1'
_symmetry_space_group_name_H-M 'P -1'
_atom_sites_solution_hydrogens geom
_atom_sites_solution_primary direct
_atom_sites_solution_secondary difmap
_audit_creation_method SHELXL-97
_cell_angle_alpha 72.967(4)
_cell_angle_beta 77.681(4)
_cell_angle_gamma 71.913(5)
_cell_formula_units_Z 4
_cell_length_a 14.7145(7)
_cell_length_b 15.4950(8)
_cell_length_c 15.5967(6)
_cell_measurement_reflns_used 4703
_cell_measurement_temperature 100(2)
_cell_measurement_theta_max 54.34
_cell_measurement_theta_min 3.74
_cell_volume 3202.6(3)
_computing_cell_refinement 'CrysAlis RED, Oxford Diffraction Ltd'
_computing_data_collection 'CrysAlis CCD, Oxford Diffraction Ltd'
_computing_data_reduction 'CrysAlis RED, Oxford Diffraction Ltd'
_computing_molecular_graphics 'SHELXTL (Sheldrick, 1997)'
_computing_publication_material 'SHELXTL (Sheldrick, 1997)'
_computing_structure_refinement 'SHELXL-97 (Sheldrick, 1997)'
_computing_structure_solution 'SHELXS-97 (Sheldrick, 1990)'
_diffrn_ambient_temperature 100(2)
_diffrn_detector_area_resol_mean 10.2833
_diffrn_measured_fraction_theta_full 0.996
_diffrn_measured_fraction_theta_max 0.881
_diffrn_measurement_device_type 'Oxford Diffraction Gemini R'
_diffrn_measurement_method '\f & \w scans'
_diffrn_radiation_monochromator graphite
_diffrn_radiation_source 'Enhance (Mo) X-ray Source'
_diffrn_radiation_type CuK\a
_diffrn_radiation_wavelength 1.54184
_diffrn_reflns_av_R_equivalents 0.0426
_diffrn_reflns_av_sigmaI/netI 0.0905
_diffrn_reflns_limit_h_max 15
_diffrn_reflns_limit_h_min -15
_diffrn_reflns_limit_k_max 16
_diffrn_reflns_limit_k_min -16
_diffrn_reflns_limit_l_max 16
_diffrn_reflns_limit_l_min -16
_diffrn_reflns_number 15758
_diffrn_reflns_theta_full 27.00
_diffrn_reflns_theta_max 54.41
_diffrn_reflns_theta_min 3.74
_diffrn_standards_decay_% nil
_exptl_absorpt_coefficient_mu 0.782
_exptl_absorpt_correction_T_max 1.00
_exptl_absorpt_correction_T_min 0.89
_exptl_absorpt_correction_type multi-scan
_exptl_absorpt_process_details 'ABSPACK(CrysAlis, Oxford Diffraction)'
_exptl_crystal_colour yellow
_exptl_crystal_density_diffrn 1.374
_exptl_crystal_density_method 'not measured'
_exptl_crystal_description block
_exptl_crystal_F_000 1400
_exptl_crystal_size_max 0.10
_exptl_crystal_size_mid 0.06
_exptl_crystal_size_min 0.04
_refine_diff_density_max 0.493
_refine_diff_density_min -0.277
_refine_diff_density_rms 0.042
_refine_ls_extinction_method none
_refine_ls_goodness_of_fit_ref 0.855
_refine_ls_hydrogen_treatment constr
_refine_ls_matrix_type full
_refine_ls_number_parameters 885
_refine_ls_number_reflns 6942
_refine_ls_number_restraints 0
_refine_ls_restrained_S_all 0.855
_refine_ls_R_factor_all 0.0922
_refine_ls_R_factor_gt 0.0461
_refine_ls_shift/su_max 0.002
_refine_ls_shift/su_mean 0.000
_refine_ls_structure_factor_coef Fsqd
_refine_ls_weighting_details 'calc w=1/[\s^2^(Fo^2^)+(0.0543P)^2^+0.0000P] where P=(Fo^2^+2Fc^2^)/3'
_refine_ls_weighting_scheme calc
_refine_ls_wR_factor_gt 0.0975
_refine_ls_wR_factor_ref 0.1069
_reflns_number_gt 3894
_reflns_number_total 6942
_reflns_threshold_expression >2sigma(I)
_cod_data_source_file c3pp25321j.txt
_cod_data_source_block af6
_cod_original_sg_symbol_H-M P-1
_cod_database_code 1514878

loop_
_symmetry_equiv_pos_as_xyz
'x, y, z'
'-x, -y, -z'

loop_
_atom_site_label
_atom_site_type_symbol
_atom_site_fract_x
_atom_site_fract_y
_atom_site_fract_z
_atom_site_U_iso_or_equiv
_atom_site_adp_type
_atom_site_occupancy
_atom_site_symmetry_multiplicity
_atom_site_calc_flag
_atom_site_refinement_flags
O101 O 0.4602(2) -0.15226(19) 1.08341(18) 0.0409(8) Uani 1 1 d .
C102 C 0.3960(3) -0.0662(3) 1.0856(3) 0.0344(11) Uani 1 1 d .
C103 C 0.3856(3) -0.0031(3) 1.0009(3) 0.0352(11) Uani 1 1 d .
H103 H 0.4201 -0.0217 0.9475 0.042 Uiso 1 1 calc R
C104 C 0.3253(3) 0.0860(3) 0.9948(3) 0.0320(11) Uani 1 1 d .
O105 O 0.36327(19) 0.13062(18) 0.83522(18) 0.0396(8) Uani 1 1 d .
C105 C 0.3179(3) 0.1536(3) 0.9047(3) 0.0328(11) Uani 1 1 d .
C106 C 0.2535(3) 0.2484(3) 0.9015(3) 0.0299(10) Uani 1 1 d .
C107 C 0.2424(3) 0.3145(3) 0.8179(3) 0.0344(11) Uani 1 1 d .
H107 H 0.2781 0.2977 0.7642 0.041 Uiso 1 1 calc R
C108 C 0.1810(3) 0.4031(3) 0.8120(3) 0.0341(11) Uani 1 1 d .
H108 H 0.1751 0.4469 0.7550 0.041 Uiso 1 1 calc R
C109 C 0.1276(3) 0.4278(3) 0.8905(3) 0.0318(11) Uani 1 1 d .
C110 C 0.1366(3) 0.3631(3) 0.9732(3) 0.0328(11) Uani 1 1 d .
H110 H 0.0996 0.3799 1.0266 0.039 Uiso 1 1 calc R
C111 C 0.1992(3) 0.2736(3) 0.9793(3) 0.0311(11) Uani 1 1 d .
O112 O 0.1621(2) 0.23115(18) 1.13905(19) 0.0438(8) Uani 1 1 d .
C112 C 0.2073(3) 0.2075(3) 1.0694(3) 0.0333(11) Uani 1 1 d .
C113 C 0.2716(3) 0.1132(3) 1.0738(3) 0.0313(11) Uani 1 1 d .
C114 C 0.2813(3) 0.0485(3) 1.1568(3) 0.0365(11) Uani 1 1 d .
H114 H 0.2443 0.0652 1.2103 0.044 Uiso 1 1 calc R
C115 C 0.3451(3) -0.0410(3) 1.1626(3) 0.0372(11) Uani 1 1 d .
H115 H 0.3529 -0.0839 1.2199 0.045 Uiso 1 1 calc R
O116 O 0.06663(19) 0.51358(18) 0.89373(17) 0.0358(7) Uani 1 1 d .
C117 C 0.0392(3) 0.5817(3) 0.8102(3) 0.0401(12) Uani 1 1 d .
H11A H 0.0982 0.5872 0.7669 0.048 Uiso 1 1 calc R
H11B H 0.0072 0.6436 0.8234 0.048 Uiso 1 1 calc R
C118 C -0.0276(3) 0.5560(3) 0.7666(3) 0.0395(12) Uani 1 1 d .
H11C H 0.0066 0.4961 0.7497 0.047 Uiso 1 1 calc R
H11D H -0.0419 0.6045 0.7101 0.047 Uiso 1 1 calc R
C119 C -0.1241(3) 0.5456(3) 0.8252(3) 0.0344(11) Uani 1 1 d .
H11E H -0.1543 0.6023 0.8487 0.041 Uiso 1 1 calc R
H11F H -0.1675 0.5432 0.7860 0.041 Uiso 1 1 calc R
C120 C -0.1173(3) 0.4612(3) 0.9040(3) 0.0371(11) Uani 1 1 d .
H12A H -0.0814 0.4656 0.9488 0.045 Uiso 1 1 calc R
H12B H -0.1826 0.4565 0.9342 0.045 Uiso 1 1 calc R
O121 O -0.06704(18) 0.38031(18) 0.86806(18) 0.0359(7) Uani 1 1 d .
C122 C -0.0370(3) 0.2954(3) 0.9253(3) 0.0313(11) Uani 1 1 d .
C123 C 0.0268(3) 0.2283(3) 0.8828(3) 0.0320(11) Uani 1 1 d .
H123 H 0.0448 0.2436 0.8191 0.038 Uiso 1 1 calc R
C124 C 0.0640(3) 0.1390(3) 0.9342(3) 0.0274(10) Uani 1 1 d .
N125 N 0.1321(2) 0.0699(2) 0.8967(2) 0.0288(8) Uani 1 1 d .
C126 C 0.1647(3) -0.0188(3) 0.9489(3) 0.0288(10) Uani 1 1 d .
N127 N 0.2266(2) -0.0821(2) 0.9100(2) 0.0322(9) Uani 1 1 d .
O128 O 0.3149(2) -0.23285(19) 0.92774(18) 0.0437(8) Uani 1 1 d .
C128 C 0.2586(3) -0.1711(3) 0.9618(3) 0.0357(11) Uani 1 1 d .
N129 N 0.2275(2) -0.1940(2) 1.0559(2) 0.0303(9) Uani 1 1 d .
O130 O 0.13445(19) -0.15248(18) 1.18196(19) 0.0386(8) Uani 1 1 d .
C130 C 0.1621(3) -0.1315(3) 1.1010(3) 0.0327(11) Uani 1 1 d .
C131 C 0.1273(3) -0.0349(3) 1.0435(3) 0.0294(10) Uani 1 1 d .
N132 N 0.0656(2) 0.0277(2) 1.0825(2) 0.0317(9) Uani 1 1 d .
C133 C 0.0340(3) 0.1157(3) 1.0288(3) 0.0304(11) Uani 1 1 d .
C134 C -0.0314(3) 0.1859(3) 1.0695(3) 0.0324(11) Uani 1 1 d .
H134 H -0.0516 0.1712 1.1329 0.039 Uiso 1 1 calc R
C135 C -0.0658(3) 0.2745(3) 1.0191(3) 0.0330(11) Uani 1 1 d .
H135 H -0.1087 0.3214 1.0473 0.040 Uiso 1 1 calc R
C136 C 0.2650(3) -0.2915(3) 1.1057(3) 0.0344(11) Uani 1 1 d .
H13A H 0.2629 -0.3342 1.0702 0.041 Uiso 1 1 calc R
H13B H 0.2229 -0.3043 1.1640 0.041 Uiso 1 1 calc R
C137 C 0.3679(3) -0.3116(3) 1.1241(3) 0.0393(12) Uani 1 1 d .
H13C H 0.4084 -0.2923 1.0663 0.047 Uiso 1 1 calc R
H13D H 0.3933 -0.3800 1.1474 0.047 Uiso 1 1 calc R
C138 C 0.3774(3) -0.2619(3) 1.1919(3) 0.0365(11) Uani 1 1 d .
H13E H 0.3188 -0.2095 1.1964 0.044 Uiso 1 1 calc R
H13F H 0.3801 -0.3063 1.2522 0.044 Uiso 1 1 calc R
C139 C 0.4647(3) -0.2239(3) 1.1683(3) 0.0405(12) Uani 1 1 d .
H13G H 0.4682 -0.1969 1.2173 0.049 Uiso 1 1 calc R
H13H H 0.5238 -0.2756 1.1629 0.049 Uiso 1 1 calc R
C140 C 0.1697(3) 0.0899(3) 0.7986(2) 0.0313(11) Uani 1 1 d .
H14A H 0.2372 0.0516 0.7898 0.038 Uiso 1 1 calc R
H14B H 0.1700 0.1566 0.7770 0.038 Uiso 1 1 calc R
C141 C 0.1102(3) 0.0693(3) 0.7425(2) 0.0337(11) Uani 1 1 d .
H14C H 0.0417 0.1036 0.7546 0.040 Uiso 1 1 calc R
H14D H 0.1146 0.0014 0.7600 0.040 Uiso 1 1 calc R
C142 C 0.1465(3) 0.0987(3) 0.6414(3) 0.0364(11) Uani 1 1 d .
H14E H 0.1367 0.1674 0.6235 0.044 Uiso 1 1 calc R
H14F H 0.2167 0.0692 0.6310 0.044 Uiso 1 1 calc R
C143 C 0.0956(3) 0.0715(3) 0.5815(3) 0.0370(11) Uani 1 1 d .
H14G H 0.0251 0.0982 0.5942 0.044 Uiso 1 1 calc R
H14H H 0.1083 0.0024 0.5971 0.044 Uiso 1 1 calc R
C144 C 0.1283(3) 0.1055(3) 0.4804(3) 0.0443(12) Uani 1 1 d .
H14I H 0.1126 0.1747 0.4647 0.053 Uiso 1 1 calc R
H14J H 0.1993 0.0815 0.4687 0.053 Uiso 1 1 calc R
C145 C 0.0829(3) 0.0757(3) 0.4188(3) 0.0578(14) Uani 1 1 d .
H14K H 0.1023 0.1053 0.3556 0.087 Uiso 1 1 calc R
H14L H 0.0125 0.0951 0.4328 0.087 Uiso 1 1 calc R
H14M H 0.1047 0.0075 0.4282 0.087 Uiso 1 1 calc R
O201 O 0.03154(19) 0.66931(18) 0.47175(17) 0.0362(7) Uani 1 1 d .
C202 C 0.0977(3) 0.7156(3) 0.4666(3) 0.0313(11) Uani 1 1 d .
C203 C 0.1165(3) 0.7207(3) 0.5488(3) 0.0363(11) Uani 1 1 d .
H203 H 0.0864 0.6897 0.6044 0.044 Uiso 1 1 calc R
C204 C 0.1800(3) 0.7716(3) 0.5486(3) 0.0297(11) Uani 1 1 d .
O205 O 0.1485(2) 0.74876(18) 0.70813(19) 0.0403(8) Uani 1 1 d .
C205 C 0.1942(3) 0.7818(3) 0.6361(3) 0.0313(11) Uani 1 1 d .
C206 C 0.2645(3) 0.8328(3) 0.6350(3) 0.0268(10) Uani 1 1 d .
C207 C 0.2838(3) 0.8406(3) 0.7149(3) 0.0307(11) Uani 1 1 d .
H207 H 0.2517 0.8126 0.7708 0.037 Uiso 1 1 calc R
C208 C 0.3484(3) 0.8880(3) 0.7151(3) 0.0314(11) Uani 1 1 d .
H208 H 0.3609 0.8923 0.7708 0.038 Uiso 1 1 calc R
C209 C 0.3951(3) 0.9296(3) 0.6344(3) 0.0302(11) Uani 1 1 d .
C210 C 0.3772(3) 0.9229(3) 0.5523(3) 0.0306(11) Uani 1 1 d .
H210 H 0.4096 0.9513 0.4968 0.037 Uiso 1 1 calc R
C211 C 0.3119(3) 0.8744(3) 0.5525(3) 0.0256(10) Uani 1 1 d .
O212 O 0.33398(19) 0.90623(19) 0.39247(19) 0.0393(8) Uani 1 1 d .
C212 C 0.2932(3) 0.8683(3) 0.4655(3) 0.0313(11) Uani 1 1 d .
C213 C 0.2260(3) 0.8149(3) 0.4682(3) 0.0289(11) Uani 1 1 d .
C214 C 0.2048(3) 0.8093(3) 0.3866(3) 0.0347(11) Uani 1 1 d .
H214 H 0.2349 0.8401 0.3309 0.042 Uiso 1 1 calc R
C215 C 0.1415(3) 0.7602(3) 0.3856(3) 0.0338(11) Uani 1 1 d .
H215 H 0.1281 0.7570 0.3298 0.041 Uiso 1 1 calc R
O216 O 0.4575(2) 0.98185(18) 0.62618(18) 0.0402(8) Uani 1 1 d .
C217 C 0.4924(3) 0.9794(3) 0.7082(3) 0.0384(11) Uani 1 1 d .
H21A H 0.4365 0.9930 0.7550 0.046 Uiso 1 1 calc R
H21B H 0.5262 1.0290 0.6946 0.046 Uiso 1 1 calc R
C218 C 0.5598(3) 0.8864(3) 0.7450(3) 0.0423(12) Uani 1 1 d .
H21C H 0.5244 0.8378 0.7606 0.051 Uiso 1 1 calc R
H21D H 0.5778 0.8885 0.8018 0.051 Uiso 1 1 calc R
C219 C 0.6518(3) 0.8562(3) 0.6828(3) 0.0431(12) Uani 1 1 d .
H21E H 0.6970 0.8036 0.7191 0.052 Uiso 1 1 calc R
H21F H 0.6821 0.9089 0.6596 0.052 Uiso 1 1 calc R
C220 C 0.6397(3) 0.8258(3) 0.6024(3) 0.0428(12) Uani 1 1 d .
H22A H 0.5989 0.8784 0.5619 0.051 Uiso 1 1 calc R
H22B H 0.7031 0.8040 0.5673 0.051 Uiso 1 1 calc R
O221 O 0.59390(19) 0.75041(18) 0.64041(18) 0.0376(7) Uani 1 1 d .
C222 C 0.5549(3) 0.7228(3) 0.5843(3) 0.0307(11) Uani 1 1 d .
C223 C 0.5004(3) 0.6603(3) 0.6295(3) 0.0307(11) Uani 1 1 d .
H223 H 0.4928 0.6406 0.6937 0.037 Uiso 1 1 calc R
C224 C 0.4571(3) 0.6267(3) 0.5801(3) 0.0290(10) Uani 1 1 d .
N225 N 0.4021(3) 0.5633(2) 0.6220(2) 0.0395(10) Uani 1 1 d .
C226 C 0.3550(3) 0.5340(3) 0.5734(3) 0.0310(11) Uani 1 1 d .
N227 N 0.2994(2) 0.4790(2) 0.6163(2) 0.0365(9) Uani 1 1 d .
O228 O 0.2029(2) 0.3962(2) 0.60358(18) 0.0396(8) Uani 1 1 d .
C228 C 0.2560(3) 0.4473(3) 0.5662(3) 0.0342(11) Uani 1 1 d .
N229 N 0.2725(2) 0.4728(2) 0.4701(2) 0.0257(8) Uani 1 1 d .
O230 O 0.34707(18) 0.54667(17) 0.33821(18) 0.0315(7) Uani 1 1 d .
C230 C 0.3319(3) 0.5290(3) 0.4206(3) 0.0264(10) Uani 1 1 d .
C231 C 0.3740(3) 0.5659(3) 0.4763(3) 0.0253(10) Uani 1 1 d .
N232 N 0.4287(2) 0.6219(2) 0.4333(2) 0.0274(9) Uani 1 1 d .
C233 C 0.4686(3) 0.6549(3) 0.4854(3) 0.0258(10) Uani 1 1 d .
C234 C 0.5258(3) 0.7178(3) 0.4414(3) 0.0310(11) Uani 1 1 d .
H234 H 0.5351 0.7369 0.3771 0.037 Uiso 1 1 calc R
C235 C 0.5682(3) 0.7517(3) 0.4903(3) 0.0311(11) Uani 1 1 d .
H235 H 0.6062 0.7942 0.4603 0.037 Uiso 1 1 calc R
C236 C 0.2247(3) 0.4329(3) 0.4231(3) 0.0309(11) Uani 1 1 d .
H23A H 0.2295 0.3665 0.4548 0.037 Uiso 1 1 calc R
H23B H 0.2582 0.4352 0.3606 0.037 Uiso 1 1 calc R
C237 C 0.1189(3) 0.4863(3) 0.4201(3) 0.0338(11) Uani 1 1 d .
H23C H 0.0857 0.4489 0.4022 0.041 Uiso 1 1 calc R
H23D H 0.0887 0.4934 0.4817 0.041 Uiso 1 1 calc R
C238 C 0.1032(3) 0.5828(3) 0.3550(3) 0.0351(11) Uani 1 1 d .
H23E H 0.1620 0.6046 0.3454 0.042 Uiso 1 1 calc R
H23F H 0.0936 0.5778 0.2959 0.042 Uiso 1 1 calc R
C239 C 0.0183(3) 0.6542(3) 0.3880(3) 0.0384(11) Uani 1 1 d .
H23G H 0.0094 0.7141 0.3411 0.046 Uiso 1 1 calc R
H23H H -0.0407 0.6327 0.3981 0.046 Uiso 1 1 calc R
C240 C 0.4054(3) 0.5127(3) 0.7251(3) 0.0541(14) Uani 1 1 d .
H24A H 0.3864 0.4536 0.7392 0.065 Uiso 1 1 calc R
H24B H 0.4715 0.4977 0.7400 0.065 Uiso 1 1 calc R
C241 C 0.3393(3) 0.5749(3) 0.7772(3) 0.0580(14) Uani 1 1 d .
H24C H 0.2727 0.5708 0.7808 0.070 Uiso 1 1 calc R
H24D H 0.3415 0.6402 0.7475 0.070 Uiso 1 1 calc R
C242 C 0.3686(3) 0.5462(4) 0.8757(3) 0.0637(16) Uani 1 1 d .
H24E H 0.4346 0.5529 0.8696 0.076 Uiso 1 1 calc R
H24F H 0.3250 0.5924 0.9088 0.076 Uiso 1 1 calc R
C243 C 0.3673(4) 0.4523(4) 0.9328(3) 0.0621(15) Uani 1 1 d .
H24G H 0.4103 0.4057 0.8999 0.075 Uiso 1 1 calc R
H24H H 0.3011 0.4456 0.9406 0.075 Uiso 1 1 calc R
C244 C 0.3976(4) 0.4282(3) 1.0258(3) 0.0627(15) Uani 1 1 d .
H24I H 0.4636 0.4356 1.0179 0.075 Uiso 1 1 calc R
H24J H 0.3543 0.4748 1.0586 0.075 Uiso 1 1 calc R
C245 C 0.3974(4) 0.3332(3) 1.0843(4) 0.0806(18) Uani 1 1 d .
H24K H 0.4233 0.3241 1.1402 0.121 Uiso 1 1 calc R
H24L H 0.4375 0.2858 1.0521 0.121 Uiso 1 1 calc R
H24M H 0.3312 0.3270 1.0992 0.121 Uiso 1 1 calc R

loop_
_atom_site_aniso_label
_atom_site_aniso_U_11
_atom_site_aniso_U_22
_atom_site_aniso_U_33
_atom_site_aniso_U_23
_atom_site_aniso_U_13
_atom_site_aniso_U_12
O101 0.0468(19) 0.0375(18) 0.0409(19) -0.0062(16) -0.0052(16) -0.0181(17)
C102 0.037(3) 0.035(3) 0.036(3) -0.006(2) -0.008(2) -0.017(2)
C103 0.040(3) 0.042(3) 0.034(3) -0.007(2) -0.007(2) -0.025(3)
C104 0.037(3) 0.027(3) 0.038(3) -0.006(2) -0.009(2) -0.017(2)
O105 0.0404(18) 0.0491(19) 0.0335(18) -0.0122(16) -0.0013(15) -0.0184(16)
C105 0.034(3) 0.045(3) 0.026(3) -0.011(2) -0.001(2) -0.020(2)
C106 0.032(3) 0.035(3) 0.029(3) -0.009(2) 0.002(2) -0.021(2)
C107 0.039(3) 0.045(3) 0.029(3) -0.013(2) 0.001(2) -0.023(2)
C108 0.035(3) 0.034(3) 0.037(3) -0.009(2) -0.005(2) -0.015(2)
C109 0.033(3) 0.037(3) 0.033(3) -0.015(3) -0.001(2) -0.015(2)
C110 0.039(3) 0.036(3) 0.032(3) -0.011(2) -0.005(2) -0.020(2)
C111 0.039(3) 0.035(3) 0.027(3) -0.010(2) -0.001(2) -0.021(2)
O112 0.061(2) 0.0421(19) 0.0323(18) -0.0099(16) -0.0035(16) -0.0200(17)
C112 0.043(3) 0.036(3) 0.033(3) -0.011(3) -0.002(2) -0.027(2)
C113 0.039(3) 0.030(3) 0.030(3) 0.000(2) -0.007(2) -0.022(2)
C114 0.046(3) 0.041(3) 0.034(3) -0.012(2) -0.002(2) -0.026(3)
C115 0.049(3) 0.042(3) 0.030(3) -0.006(2) -0.006(2) -0.027(3)
O116 0.0447(18) 0.0369(17) 0.0298(17) -0.0067(15) -0.0053(15) -0.0175(16)
C117 0.051(3) 0.040(3) 0.026(3) 0.004(2) -0.006(2) -0.018(2)
C118 0.049(3) 0.039(3) 0.036(3) -0.010(2) -0.012(3) -0.015(2)
C119 0.039(3) 0.032(3) 0.038(3) -0.007(2) -0.012(2) -0.013(2)
C120 0.042(3) 0.035(3) 0.042(3) -0.021(2) 0.000(2) -0.013(2)
O121 0.0432(18) 0.0325(17) 0.0370(18) -0.0113(15) -0.0074(15) -0.0131(15)
C122 0.035(3) 0.036(3) 0.034(3) -0.012(2) -0.006(2) -0.020(2)
C123 0.035(3) 0.039(3) 0.029(3) -0.012(2) -0.005(2) -0.015(2)
C124 0.029(2) 0.031(3) 0.028(3) -0.010(2) 0.000(2) -0.017(2)
N125 0.033(2) 0.035(2) 0.020(2) -0.0059(18) 0.0001(17) -0.0156(19)
C126 0.032(3) 0.034(3) 0.027(3) -0.006(2) -0.005(2) -0.019(2)
N127 0.041(2) 0.029(2) 0.028(2) -0.0034(19) -0.0043(18) -0.0135(19)
O128 0.058(2) 0.0394(18) 0.0315(18) -0.0097(16) -0.0058(16) -0.0096(17)
C128 0.044(3) 0.044(3) 0.026(3) -0.011(3) -0.003(2) -0.022(3)
N129 0.039(2) 0.029(2) 0.026(2) -0.0067(19) -0.0005(18) -0.0163(19)
O130 0.0426(19) 0.0442(19) 0.0265(18) -0.0051(15) 0.0000(16) -0.0141(16)
C130 0.034(3) 0.043(3) 0.029(3) -0.010(3) -0.002(2) -0.022(3)
C131 0.036(3) 0.032(3) 0.027(3) -0.004(2) -0.004(2) -0.022(2)
N132 0.037(2) 0.033(2) 0.030(2) -0.007(2) -0.0003(18) -0.0195(19)
C133 0.033(3) 0.037(3) 0.027(3) -0.008(2) 0.000(2) -0.022(2)
C134 0.037(3) 0.041(3) 0.029(3) -0.013(2) 0.004(2) -0.025(2)
C135 0.039(3) 0.032(3) 0.034(3) -0.013(2) 0.000(2) -0.016(2)
C136 0.041(3) 0.033(3) 0.034(3) -0.004(2) -0.004(2) -0.021(2)
C137 0.049(3) 0.034(3) 0.038(3) -0.003(2) -0.011(2) -0.015(2)
C138 0.048(3) 0.032(2) 0.033(3) -0.006(2) -0.010(2) -0.013(2)
C139 0.049(3) 0.037(3) 0.036(3) 0.003(2) -0.020(2) -0.014(2)
C140 0.035(3) 0.034(3) 0.021(2) -0.004(2) 0.004(2) -0.012(2)
C141 0.037(3) 0.037(3) 0.029(3) -0.011(2) -0.007(2) -0.009(2)
C142 0.037(3) 0.040(3) 0.030(3) -0.010(2) -0.004(2) -0.006(2)
C143 0.033(3) 0.043(3) 0.032(3) -0.016(2) -0.008(2) 0.003(2)
C144 0.043(3) 0.051(3) 0.034(3) -0.016(2) -0.003(2) -0.003(2)
C145 0.058(3) 0.070(3) 0.048(3) -0.030(3) -0.019(3) 0.002(3)
O201 0.0419(18) 0.0430(17) 0.0307(18) -0.0106(15) -0.0050(15) -0.0195(16)
C202 0.027(3) 0.029(3) 0.037(3) -0.004(2) -0.005(3) -0.011(2)
C203 0.038(3) 0.026(2) 0.041(3) -0.004(2) -0.009(2) -0.005(2)
C204 0.030(3) 0.023(2) 0.036(3) -0.006(2) -0.008(2) -0.005(2)
O205 0.0432(19) 0.0445(19) 0.0328(18) -0.0039(16) -0.0028(16) -0.0179(16)
C205 0.033(3) 0.025(2) 0.029(3) -0.002(2) 0.002(2) -0.006(2)
C206 0.030(3) 0.021(2) 0.027(3) -0.005(2) 0.001(2) -0.007(2)
C207 0.037(3) 0.030(2) 0.023(3) -0.006(2) 0.002(2) -0.011(2)
C208 0.034(3) 0.032(3) 0.029(3) -0.012(2) -0.001(2) -0.008(2)
C209 0.028(3) 0.028(2) 0.038(3) -0.012(2) 0.000(3) -0.011(2)
C210 0.033(3) 0.025(2) 0.029(3) -0.004(2) 0.006(2) -0.010(2)
C211 0.021(2) 0.024(2) 0.030(3) -0.007(2) 0.000(2) -0.006(2)
O212 0.0445(19) 0.0451(19) 0.0295(18) -0.0085(16) -0.0024(16) -0.0158(16)
C212 0.031(3) 0.030(3) 0.028(3) -0.008(2) -0.001(2) -0.003(2)
C213 0.035(3) 0.027(2) 0.025(3) -0.005(2) -0.003(2) -0.009(2)
C214 0.039(3) 0.029(3) 0.030(3) -0.006(2) 0.001(2) -0.006(2)
C215 0.040(3) 0.034(3) 0.032(3) -0.010(2) -0.002(2) -0.016(2)
O216 0.0478(19) 0.0411(18) 0.0377(19) -0.0128(15) -0.0006(16) -0.0210(17)
C217 0.048(3) 0.041(3) 0.036(3) -0.020(2) -0.006(2) -0.016(2)
C218 0.056(3) 0.050(3) 0.034(3) -0.012(2) -0.011(3) -0.027(3)
C219 0.048(3) 0.054(3) 0.043(3) -0.025(3) -0.003(2) -0.024(3)
C220 0.040(3) 0.044(3) 0.049(3) -0.014(3) 0.002(2) -0.020(3)
O221 0.0432(18) 0.0347(17) 0.0460(19) -0.0095(15) -0.0086(16) -0.0245(16)
C222 0.031(3) 0.027(2) 0.037(3) -0.013(2) -0.008(2) -0.005(2)
C223 0.039(3) 0.033(3) 0.026(3) -0.009(2) -0.003(2) -0.017(2)
C224 0.026(2) 0.027(2) 0.036(3) -0.006(2) 0.001(2) -0.014(2)
N225 0.057(3) 0.054(2) 0.020(2) -0.004(2) -0.007(2) -0.035(2)
C226 0.035(3) 0.035(3) 0.027(3) -0.009(2) -0.002(2) -0.014(2)
N227 0.041(2) 0.049(2) 0.031(2) -0.008(2) -0.002(2) -0.031(2)
O228 0.0440(19) 0.0552(19) 0.0319(19) -0.0095(16) -0.0001(16) -0.0350(18)
C228 0.035(3) 0.038(3) 0.035(3) -0.011(2) -0.006(3) -0.013(2)
N229 0.031(2) 0.0293(19) 0.021(2) -0.0055(17) -0.0041(18) -0.0138(19)
O230 0.0376(18) 0.0346(17) 0.0256(18) -0.0068(15) -0.0031(15) -0.0153(14)
C230 0.022(2) 0.022(2) 0.033(3) -0.004(2) -0.003(2) -0.006(2)
C231 0.021(2) 0.024(2) 0.033(3) -0.008(2) -0.002(2) -0.010(2)
N232 0.025(2) 0.0274(19) 0.032(2) -0.0088(18) -0.0081(18) -0.0061(18)
C233 0.024(2) 0.023(2) 0.032(3) -0.009(2) -0.002(2) -0.007(2)
C234 0.032(3) 0.025(2) 0.033(3) 0.000(2) -0.001(2) -0.011(2)
C235 0.031(3) 0.026(2) 0.041(3) -0.008(2) -0.005(2) -0.014(2)
C236 0.036(3) 0.036(3) 0.027(2) -0.008(2) -0.004(2) -0.017(2)
C237 0.037(3) 0.038(3) 0.035(3) -0.010(2) -0.004(2) -0.020(2)
C238 0.038(3) 0.040(3) 0.034(3) -0.012(2) -0.006(2) -0.015(2)
C239 0.038(3) 0.044(3) 0.038(3) -0.011(2) -0.013(2) -0.011(2)
C240 0.045(3) 0.045(3) 0.085(4) -0.031(3) -0.008(3) -0.016(3)
C241 0.038(3) 0.054(3) 0.085(4) -0.024(3) 0.005(3) -0.018(3)
C242 0.054(3) 0.085(4) 0.032(3) -0.001(3) -0.007(3) -0.003(3)
C243 0.070(4) 0.079(4) 0.054(3) -0.027(3) 0.008(3) -0.043(3)
C244 0.068(4) 0.062(4) 0.056(3) -0.004(3) -0.031(3) -0.010(3)
C245 0.071(4) 0.069(4) 0.076(4) 0.009(3) 0.002(3) -0.014(3)

loop_
_atom_type_symbol
_atom_type_description
_atom_type_scat_dispersion_real
_atom_type_scat_dispersion_imag
_atom_type_scat_source
C C 0.0181 0.0091 'International Tables Vol C Tables 4.2.6.8 and 6.1.1.4'
H H 0.0000 0.0000 'International Tables Vol C Tables 4.2.6.8 and 6.1.1.4'
N N 0.0311 0.0180 'International Tables Vol C Tables 4.2.6.8 and 6.1.1.4'
O O 0.0492 0.0322 'International Tables Vol C Tables 4.2.6.8 and 6.1.1.4'

loop_
_geom_angle_atom_site_label_1
_geom_angle_atom_site_label_2
_geom_angle_atom_site_label_3
_geom_angle
C102 O101 C139 116.8(3)
C115 C102 O101 124.6(4)
C115 C102 C103 120.4(4)
O101 C102 C103 114.9(4)
C104 C103 C102 120.1(4)
C104 C103 H103 119.9
C102 C103 H103 119.9
C103 C104 C113 120.2(4)
C103 C104 C105 119.5(4)
C113 C104 C105 120.3(4)
O105 C105 C106 121.3(4)
O105 C105 C104 121.1(4)
C106 C105 C104 117.6(4)
C111 C106 C107 118.4(4)
C111 C106 C105 121.5(4)
C107 C106 C105 120.0(4)
C108 C107 C106 121.7(4)
C108 C107 H107 119.1
C106 C107 H107 119.1
C107 C108 C109 119.3(4)
C107 C108 H108 120.3
C109 C108 H108 120.3
O116 C109 C110 115.5(4)
O116 C109 C108 124.8(4)
C110 C109 C108 119.7(4)
C109 C110 C111 120.9(4)
C109 C110 H110 119.5
C111 C110 H110 119.5
C106 C111 C110 119.9(4)
C106 C111 C112 121.3(4)
C110 C111 C112 118.9(4)
O112 C112 C113 120.8(4)
O112 C112 C111 121.3(4)
C113 C112 C111 117.9(4)
C114 C113 C104 118.6(4)
C114 C113 C112 120.0(4)
C104 C113 C112 121.3(4)
C113 C114 C115 120.7(4)
C113 C114 H114 119.6
C115 C114 H114 119.6
C102 C115 C114 119.8(4)
C102 C115 H115 120.1
C114 C115 H115 120.1
C109 O116 C117 120.0(3)
O116 C117 C118 113.1(3)
O116 C117 H11A 109.0
C118 C117 H11A 109.0
O116 C117 H11B 109.0
C118 C117 H11B 109.0
H11A C117 H11B 107.8
C117 C118 C119 115.5(3)
C117 C118 H11C 108.4
C119 C118 H11C 108.4
C117 C118 H11D 108.4
C119 C118 H11D 108.4
H11C C118 H11D 107.5
C120 C119 C118 115.7(3)
C120 C119 H11E 108.4
C118 C119 H11E 108.4
C120 C119 H11F 108.4
C118 C119 H11F 108.4
H11E C119 H11F 107.4
O121 C120 C119 106.9(3)
O121 C120 H12A 110.4
C119 C120 H12A 110.4
O121 C120 H12B 110.4
C119 C120 H12B 110.4
H12A C120 H12B 108.6
C122 O121 C120 119.8(3)
O121 C122 C123 113.8(4)
O121 C122 C135 124.7(4)
C123 C122 C135 121.5(4)
C124 C123 C122 119.4(4)
C124 C123 H123 120.3
C122 C123 H123 120.3
C123 C124 N125 122.4(4)
C123 C124 C133 120.0(4)
N125 C124 C133 117.6(3)
C126 N125 C124 120.9(3)
C126 N125 C140 118.3(3)
C124 N125 C140 120.8(3)
N127 C126 N125 118.7(4)
N127 C126 C131 124.8(4)
N125 C126 C131 116.5(4)
C126 N127 C128 118.9(3)
O128 C128 N127 120.9(4)
O128 C128 N129 118.2(4)
N127 C128 N129 120.9(4)
C130 N129 C128 123.4(3)
C130 N129 C136 119.6(3)
C128 N129 C136 117.0(3)
O130 C130 N129 122.8(4)
O130 C130 C131 122.1(4)
N129 C130 C131 115.1(4)
N132 C131 C126 125.1(4)
N132 C131 C130 117.9(4)
C126 C131 C130 117.0(4)
C131 N132 C133 117.3(3)
N132 C133 C134 118.7(4)
N132 C133 C124 122.6(4)
C134 C133 C124 118.8(4)
C135 C134 C133 121.1(4)
C135 C134 H134 119.4
C133 C134 H134 119.4
C134 C135 C122 119.1(4)
C134 C135 H135 120.4
C122 C135 H135 120.4
N129 C136 C137 112.4(3)
N129 C136 H13A 109.1
C137 C136 H13A 109.1
N129 C136 H13B 109.1
C137 C136 H13B 109.1
H13A C136 H13B 107.9
C136 C137 C138 113.9(3)
C136 C137 H13C 108.8
C138 C137 H13C 108.8
C136 C137 H13D 108.8
C138 C137 H13D 108.8
H13C C137 H13D 107.7
C139 C138 C137 114.4(3)
C139 C138 H13E 108.7
C137 C138 H13E 108.7
C139 C138 H13F 108.7
C137 C138 H13F 108.7
H13E C138 H13F 107.6
O101 C139 C138 110.9(3)
O101 C139 H13G 109.5
C138 C139 H13G 109.5
O101 C139 H13H 109.5
C138 C139 H13H 109.5
H13G C139 H13H 108.1
N125 C140 C141 112.4(3)
N125 C140 H14A 109.1
C141 C140 H14A 109.1
N125 C140 H14B 109.1
C141 C140 H14B 109.1
H14A C140 H14B 107.8
C140 C141 C142 110.5(3)
C140 C141 H14C 109.5
C142 C141 H14C 109.5
C140 C141 H14D 109.5
C142 C141 H14D 109.5
H14C C141 H14D 108.1
C143 C142 C141 113.1(3)
C143 C142 H14E 109.0
C141 C142 H14E 109.0
C143 C142 H14F 109.0
C141 C142 H14F 109.0
H14E C142 H14F 107.8
C142 C143 C144 112.9(3)
C142 C143 H14G 109.0
C144 C143 H14G 109.0
C142 C143 H14H 109.0
C144 C143 H14H 109.0
H14G C143 H14H 107.8
C145 C144 C143 114.5(4)
C145 C144 H14I 108.6
C143 C144 H14I 108.6
C145 C144 H14J 108.6
C143 C144 H14J 108.6
H14I C144 H14J 107.6
C144 C145 H14K 109.5
C144 C145 H14L 109.5
H14K C145 H14L 109.5
C144 C145 H14M 109.5
H14K C145 H14M 109.5
H14L C145 H14M 109.5
C202 O201 C239 117.3(3)
O201 C202 C215 123.1(4)
O201 C202 C203 116.3(4)
C215 C202 C203 120.6(4)
C202 C203 C204 119.4(4)
C202 C203 H203 120.3
C204 C203 H203 120.3
C213 C204 C203 120.7(4)
C213 C204 C205 120.4(4)
C203 C204 C205 118.9(4)
O205 C205 C206 120.8(4)
O205 C205 C204 121.1(4)
C206 C205 C204 118.2(4)
C207 C206 C211 119.2(4)
C207 C206 C205 120.5(4)
C211 C206 C205 120.2(4)
C208 C207 C206 121.3(4)
C208 C207 H207 119.4
C206 C207 H207 119.4
C207 C208 C209 119.9(4)
C207 C208 H208 120.0
C209 C208 H208 120.0
O216 C209 C208 125.1(4)
O216 C209 C210 114.7(4)
C208 C209 C210 120.2(4)
C211 C210 C209 119.7(4)
C211 C210 H210 120.2
C209 C210 H210 120.2
C210 C211 C206 119.7(4)
C210 C211 C212 119.2(4)
C206 C211 C212 121.2(4)
O212 C212 C213 121.0(4)
O212 C212 C211 121.3(4)
C213 C212 C211 117.7(4)
C204 C213 C214 118.4(4)
C204 C213 C212 122.2(4)
C214 C213 C212 119.3(4)
C215 C214 C213 121.5(4)
C215 C214 H214 119.2
C213 C214 H214 119.2
C214 C215 C202 119.2(4)
C214 C215 H215 120.4
C202 C215 H215 120.4
C209 O216 C217 117.9(3)
O216 C217 C218 112.6(3)
O216 C217 H21A 109.1
C218 C217 H21A 109.1
O216 C217 H21B 109.1
C218 C217 H21B 109.1
H21A C217 H21B 107.8
C217 C218 C219 116.1(4)
C217 C218 H21C 108.3
C219 C218 H21C 108.3
C217 C218 H21D 108.3
C219 C218 H21D 108.3
H21C C218 H21D 107.4
C218 C219 C220 115.7(4)
C218 C219 H21E 108.4
C220 C219 H21E 108.4
C218 C219 H21F 108.4
C220 C219 H21F 108.4
H21E C219 H21F 107.4
O221 C220 C219 105.7(3)
O221 C220 H22A 110.6
C219 C220 H22A 110.6
O221 C220 H22B 110.6
C219 C220 H22B 110.6
H22A C220 H22B 108.7
C222 O221 C220 118.6(3)
O221 C222 C223 113.8(4)
O221 C222 C235 124.8(4)
C223 C222 C235 121.4(4)
C224 C223 C222 119.3(4)
C224 C223 H223 120.3
C222 C223 H223 120.3
C223 C224 N225 121.7(4)
C223 C224 C233 120.6(4)
N225 C224 C233 117.7(4)
C226 N225 C224 121.6(4)
C226 N225 C240 118.2(4)
C224 N225 C240 119.6(3)
N227 C226 N225 119.3(4)
N227 C226 C231 125.1(4)
N225 C226 C231 115.6(4)
C226 N227 C228 118.4(4)
O228 C228 N227 120.6(4)
O228 C228 N229 118.7(4)
N227 C228 N229 120.7(4)
C230 N229 C228 123.9(4)
C230 N229 C236 119.8(3)
C228 N229 C236 116.2(3)
O230 C230 N229 122.1(4)
O230 C230 C231 123.7(4)
N229 C230 C231 114.2(4)
N232 C231 C226 125.1(4)
N232 C231 C230 117.3(4)
C226 C231 C230 117.6(4)
C231 N232 C233 117.1(3)
N232 C233 C224 122.7(4)
N232 C233 C234 118.7(4)
C224 C233 C234 118.6(4)
C235 C234 C233 120.8(4)
C235 C234 H234 119.6
C233 C234 H234 119.6
C234 C235 C222 119.2(4)
C234 C235 H235 120.4
C222 C235 H235 120.4
N229 C236 C237 111.4(3)
N229 C236 H23A 109.4
C237 C236 H23A 109.4
N229 C236 H23B 109.4
C237 C236 H23B 109.4
H23A C236 H23B 108.0
C238 C237 C236 113.8(3)
C238 C237 H23C 108.8
C236 C237 H23C 108.8
C238 C237 H23D 108.8
C236 C237 H23D 108.8
H23C C237 H23D 107.7
C239 C238 C237 113.3(3)
C239 C238 H23E 108.9
C237 C238 H23E 108.9
C239 C238 H23F 108.9
C237 C238 H23F 108.9
H23E C238 H23F 107.7
O201 C239 C238 111.3(3)
O201 C239 H23G 109.4
C238 C239 H23G 109.4
O201 C239 H23H 109.4
C238 C239 H23H 109.4
H23G C239 H23H 108.0
C241 C240 N225 107.9(4)
C241 C240 H24A 110.1
N225 C240 H24A 110.1
C241 C240 H24B 110.1
N225 C240 H24B 110.1
H24A C240 H24B 108.4
C240 C241 C242 109.1(4)
C240 C241 H24C 109.9
C242 C241 H24C 109.9
C240 C241 H24D 109.9
C242 C241 H24D 109.9
H24C C241 H24D 108.3
C243 C242 C241 118.7(4)
C243 C242 H24E 107.6
C241 C242 H24E 107.6
C243 C242 H24F 107.6
C241 C242 H24F 107.6
H24E C242 H24F 107.1
C242 C243 C244 116.4(4)
C242 C243 H24G 108.2
C244 C243 H24G 108.2
C242 C243 H24H 108.2
C244 C243 H24H 108.2
H24G C243 H24H 107.3
C245 C244 C243 117.1(4)
C245 C244 H24I 108.0
C243 C244 H24I 108.0
C245 C244 H24J 108.0
C243 C244 H24J 108.0
H24I C244 H24J 107.3
C244 C245 H24K 109.5
C244 C245 H24L 109.5
H24K C245 H24L 109.5
C244 C245 H24M 109.5
H24K C245 H24M 109.5
H24L C245 H24M 109.5

loop_
_geom_bond_atom_site_label_1
_geom_bond_atom_site_label_2
_geom_bond_distance
O101 C102 1.379(4)
O101 C139 1.456(4)
C102 C115 1.367(5)
C102 C103 1.401(5)
C103 C104 1.378(5)
C103 H103 0.9500
C104 C113 1.415(5)
C104 C105 1.489(5)
O105 C105 1.231(4)
C105 C106 1.474(5)
C106 C111 1.390(5)
C106 C107 1.407(5)
C107 C108 1.379(5)
C107 H107 0.9500
C108 C109 1.393(5)
C108 H108 0.9500
C109 O116 1.362(4)
C109 C110 1.385(5)
C110 C111 1.396(5)
C110 H110 0.9500
C111 C112 1.480(5)
O112 C112 1.237(4)
C112 C113 1.465(5)
C113 C114 1.389(5)
C114 C115 1.403(5)
C114 H114 0.9500
C115 H115 0.9500
O116 C117 1.459(4)
C117 C118 1.508(5)
C117 H11A 0.9900
C117 H11B 0.9900
C118 C119 1.542(5)
C118 H11C 0.9900
C118 H11D 0.9900
C119 C120 1.503(5)
C119 H11E 0.9900
C119 H11F 0.9900
C120 O121 1.446(4)
C120 H12A 0.9900
C120 H12B 0.9900
O121 C122 1.357(4)
C122 C123 1.391(5)
C122 C135 1.403(5)
C123 C124 1.388(5)
C123 H123 0.9500
C124 N125 1.394(4)
C124 C133 1.418(5)
N125 C126 1.373(4)
N125 C140 1.487(4)
C126 N127 1.309(4)
C126 C131 1.438(5)
N127 C128 1.372(5)
O128 C128 1.226(4)
C128 N129 1.414(5)
N129 C130 1.376(5)
N129 C136 1.472(4)
O130 C130 1.220(4)
C130 C131 1.496(5)
C131 N132 1.303(4)
N132 C133 1.371(5)
C133 C134 1.417(5)
C134 C135 1.365(5)
C134 H134 0.9500
C135 H135 0.9500
C136 C137 1.520(5)
C136 H13A 0.9900
C136 H13B 0.9900
C137 C138 1.530(5)
C137 H13C 0.9900
C137 H13D 0.9900
C138 C139 1.507(5)
C138 H13E 0.9900
C138 H13F 0.9900
C139 H13G 0.9900
C139 H13H 0.9900
C140 C141 1.516(5)
C140 H14A 0.9900
C140 H14B 0.9900
C141 C142 1.533(5)
C141 H14C 0.9900
C141 H14D 0.9900
C142 C143 1.530(5)
C142 H14E 0.9900
C142 H14F 0.9900
C143 C144 1.530(5)
C143 H14G 0.9900
C143 H14H 0.9900
C144 C145 1.519(5)
C144 H14I 0.9900
C144 H14J 0.9900
C145 H14K 0.9800
C145 H14L 0.9800
C145 H14M 0.9800
O201 C202 1.355(4)
O201 C239 1.455(4)
C202 C215 1.380(5)
C202 C203 1.396(5)
C203 C204 1.397(5)
C203 H203 0.9500
C204 C213 1.380(5)
C204 C205 1.483(5)
O205 C205 1.238(4)
C205 C206 1.479(5)
C206 C207 1.383(5)
C206 C211 1.402(5)
C207 C208 1.371(5)
C207 H207 0.9500
C208 C209 1.379(5)
C208 H208 0.9500
C209 O216 1.367(4)
C209 C210 1.399(5)
C210 C211 1.391(5)
C210 H210 0.9500
C211 C212 1.475(5)
O212 C212 1.240(4)
C212 C213 1.461(5)
C213 C214 1.406(5)
C214 C215 1.380(5)
C214 H214 0.9500
C215 H215 0.9500
O216 C217 1.462(4)
C217 C218 1.504(5)
C217 H21A 0.9900
C217 H21B 0.9900
C218 C219 1.517(5)
C218 H21C 0.9900
C218 H21D 0.9900
C219 C220 1.524(5)
C219 H21E 0.9900
C219 H21F 0.9900
C220 O221 1.443(4)
C220 H22A 0.9900
C220 H22B 0.9900
O221 C222 1.365(4)
C222 C223 1.385(5)
C222 C235 1.392(5)
C223 C224 1.385(5)
C223 H223 0.9500
C224 N225 1.394(5)
C224 C233 1.400(5)
N225 C226 1.372(5)
N225 C240 1.573(5)
C226 N227 1.308(5)
C226 C231 1.442(5)
N227 C228 1.375(5)
O228 C228 1.223(4)
C228 N229 1.421(5)
N229 C230 1.383(5)
N229 C236 1.472(4)
O230 C230 1.218(4)
C230 C231 1.485(5)
C231 N232 1.309(4)
N232 C233 1.379(4)
C233 C234 1.414(5)
C234 C235 1.373(5)
C234 H234 0.9500
C235 H235 0.9500
C236 C237 1.524(5)
C236 H23A 0.9900
C236 H23B 0.9900
C237 C238 1.522(5)
C237 H23C 0.9900
C237 H23D 0.9900
C238 C239 1.501(5)
C238 H23E 0.9900
C238 H23F 0.9900
C239 H23G 0.9900
C239 H23H 0.9900
C240 C241 1.439(5)
C240 H24A 0.9900
C240 H24B 0.9900
C241 C242 1.584(6)
C241 H24C 0.9900
C241 H24D 0.9900
C242 C243 1.469(6)
C242 H24E 0.9900
C242 H24F 0.9900
C243 C244 1.516(6)
C243 H24G 0.9900
C243 H24H 0.9900
C244 C245 1.489(5)
C244 H24I 0.9900
C244 H24J 0.9900
C245 H24K 0.9800
C245 H24L 0.9800
C245 H24M 0.9800
